data_1510098
loop_
_publ_author_name
'Hoppe, R.'
'Mader, K.'

_publ_section_title
;
 Neuartige Maeander mit Co3+ und Au3+: Na4(AuCoO5) =
 Na8((O2/2(CoO)O2AuO2/2)2)
;
_journal_name_full 'Zeitschrift fuer Anorganische und Allgemeine Chemie'
_journal_page_first 89
_journal_page_last 96
_journal_paper_doi 10.1002/zaac.19926120115
_journal_volume 612
_journal_year 1992
_chemical_formula_sum 'Au Co Na4 O5'
_chemical_name_systematic 'Na4 (Au Co O5)'
_space_group_IT_number 11
_symmetry_space_group_name_Hall '-P 2yb'
_symmetry_space_group_name_H-M 'P 1 21/m 1'
_cell_angle_alpha 90
_cell_angle_beta 117.387
_cell_angle_gamma 90
_cell_formula_units_Z 2
_cell_length_a 5.5569
_cell_length_b 10.4211
_cell_length_c 5.5569
_cell_volume 285.728
_citation_journal_id_ASTM ZAACAB
_cod_data_source_file gold_151.cif
_cod_data_source_block Au1Co1Na4O5
_cod_original_cell_volume 285.7278
_cod_original_formula_sum 'Au1 Co1 Na4 O5'
_cod_database_code 1510098

loop_
_symmetry_equiv_pos_as_xyz
x,y,z
-x,y+1/2,-z
-x,-y,-z
x,-y-1/2,z

loop_
_atom_site_label
_atom_site_type_symbol
_atom_site_fract_x
_atom_site_fract_y
_atom_site_fract_z
_atom_site_occupancy
_atom_site_U_iso_or_equiv
O1 O-2 0.7134 0.3827 0.9888 1 0.0
Na3 Na+1 0.9929 0.25 0.3638 1 0.0
O3 O-2 0.433 0.25 0.4303 1 0.0
Na2 Na+1 0.6335 0.75 0.0052 1 0.0
Au1 Au+3 0 0 0 1 0.0
Co1 Co+3 0.2663 0.75 0.2665 1 0.0
Na1 Na+1 0.332 0.0002 0.6685 1 0.0
O2 O-2 0.9891 0.3828 0.7113 1 0.0
